data_7714172
loop_
_publ_author_name
'Paskaruk, Katia M.'
'Emslie, David J. H.'
'Britten, James F.'

_publ_section_title
;
 A comparison of the coordination behaviour of
 R<sub>2</sub>PCH<sub>2</sub>BMe<sub>2</sub> (R = Me <i>vs.</i> Ph)
 ambiphilic ligands with late transition metals.
;
_journal_name_full 'Dalton transactions (Cambridge, England : 2003)'
_journal_paper_doi 10.1039/d3dt02538a
_journal_year 2023
_chemical_formula_moiety '2(C13 H26 B Cl P Rh), C16 H24 Cl2 Rh2'
_chemical_formula_sum 'C42 H76 B2 Cl4 P2 Rh4'
_chemical_formula_weight 1218.02
_space_group_crystal_system triclinic
_space_group_IT_number 2
_space_group_name_Hall '-P 1'
_space_group_name_H-M_alt 'P -1'
_atom_sites_solution_hydrogens geom
_atom_sites_solution_primary dual
_audit_creation_date 2023-07-12
_audit_creation_method
;
Olex2 1.5
(compiled 2023.03.06 svn.rbb2c1857 for OlexSys, GUI svn.r6748)
;
_audit_update_record
;
2023-07-18 deposited with the CCDC.	2023-10-03 downloaded from the CCDC.
;
_cell_angle_alpha 63.032(2)
_cell_angle_beta 87.633(2)
_cell_angle_gamma 77.146(2)
_cell_formula_units_Z 1
_cell_length_a 9.1435(5)
_cell_length_b 11.7779(6)
_cell_length_c 12.7866(6)
_cell_measurement_reflns_used 6965
_cell_measurement_temperature 100.0(1)
_cell_measurement_theta_max 34.20
_cell_measurement_theta_min 2.67
_cell_volume 1193.70(11)
_computing_cell_refinement 'SAINT v8.34A (Bruker, 2013)'
_computing_data_reduction 'SAINT v8.34A (Bruker, 2013)'
_computing_molecular_graphics 'Olex2 1.5 (Dolomanov et al., 2009)'
_computing_publication_material 'Olex2 1.5 (Dolomanov et al., 2009)'
_computing_structure_refinement 'XL  (Sheldrick, 2008)'
_computing_structure_solution 'XT  (Sheldrick, 2015)'
_diffrn_ambient_temperature 100.0(1)
_diffrn_measured_fraction_theta_full 0.998
_diffrn_measured_fraction_theta_max 0.988
_diffrn_measurement_device_type 'Bruker APEX-II CCD'
_diffrn_measurement_method '\f and \w scans'
_diffrn_radiation_type MoK\a
_diffrn_radiation_wavelength 0.71073
_diffrn_reflns_av_unetI/netI 0.0256
_diffrn_reflns_Laue_measured_fraction_full 0.998
_diffrn_reflns_Laue_measured_fraction_max 0.988
_diffrn_reflns_limit_h_max 14
_diffrn_reflns_limit_h_min -14
_diffrn_reflns_limit_k_max 18
_diffrn_reflns_limit_k_min -15
_diffrn_reflns_limit_l_max 19
_diffrn_reflns_limit_l_min 0
_diffrn_reflns_number 9297
_diffrn_reflns_point_group_measured_fraction_full 0.998
_diffrn_reflns_point_group_measured_fraction_max 0.988
_diffrn_reflns_theta_full 25.242
_diffrn_reflns_theta_max 33.561
_diffrn_reflns_theta_min 1.791
_exptl_absorpt_coefficient_mu 1.678
_exptl_absorpt_correction_T_max 0.7468
_exptl_absorpt_correction_T_min 0.6786
_exptl_absorpt_correction_type multi-scan
_exptl_absorpt_process_details
;
 TWINABS-2012/1 (Bruker,2012) was used for absorption correction.
 
For component 1:
 wR2(int) was 0.0455 before and 0.0355 after correction.
 The Ratio of minimum to maximum transmission is 0.77.
 The \l/2 correction factor is Not present
 
For component 2:
 wR2(int) was 0.0863 before and 0.0556 after correction.
 The Ratio of minimum to maximum transmission is 0.77.
 The \l/2 correction factor is Not present

Final HKLF 4 output contains 87040 reflections, Rint = 0.0383
 (37221 with I > 3sig(I), Rint = 0.0303)
;
_exptl_crystal_colour 'clear light orange'
_exptl_crystal_colour_lustre clear
_exptl_crystal_colour_modifier light
_exptl_crystal_colour_primary orange
_exptl_crystal_density_diffrn 1.694
_exptl_crystal_description block
_exptl_crystal_F_000 616
_exptl_crystal_size_max 0.28
_exptl_crystal_size_mid 0.2
_exptl_crystal_size_min 0.18
_refine_diff_density_max 1.095
_refine_diff_density_min -1.004
_refine_diff_density_rms 0.108
_refine_ls_extinction_method none
_refine_ls_goodness_of_fit_ref 1.046
_refine_ls_hydrogen_treatment constr
_refine_ls_matrix_type full
_refine_ls_number_parameters 249
_refine_ls_number_reflns 9297
_refine_ls_number_restraints 0
_refine_ls_restrained_S_all 1.046
_refine_ls_R_factor_all 0.0311
_refine_ls_R_factor_gt 0.0257
_refine_ls_shift/su_max 0.001
_refine_ls_shift/su_mean 0.000
_refine_ls_structure_factor_coef Fsqd
_refine_ls_weighting_details 'w=1/[\s^2^(Fo^2^)+(0.0303P)^2^+0.9303P] where P=(Fo^2^+2Fc^2^)/3'
_refine_ls_weighting_scheme calc
_refine_ls_wR_factor_gt 0.0595
_refine_ls_wR_factor_ref 0.0617
_reflns_Friedel_coverage 0.000
_reflns_number_gt 8521
_reflns_number_total 9297
_reflns_threshold_expression 'I > 2\s(I)'
_cod_data_source_file d3dt02538a3.cif
_cod_data_source_block RhClCODMePB_RhClCOD
_cod_database_code 7714172
_shelx_shelxl_version_number 2019/1
_shelx_space_group_comment
;
The symmetry employed for this shelxl refinement is uniquely defined
by the following loop, which should always be used as a source of
symmetry information in preference to the above space-group names.
They are only intended as comments.
;
_shelx_estimated_absorpt_t_max 0.752
_shelx_estimated_absorpt_t_min 0.651
_olex2_refinement_description
;
1. Twinned data refinement
 Scales: 0.8795(3)
 0.1205(3)
2. Fixed Uiso
 At 1.2 times of:
  All C(H) groups, All C(H,H) groups
 At 1.5 times of:
  All C(H,H,H) groups
3.a Ternary CH refined with riding coordinates:
 C10(H10), C11(H11), C6(H6), C7(H7), C19(H19), C18(H18), C15(H15), C14(H14)
3.b Secondary CH2 refined with riding coordinates:
 C9(H9A,H9B), C1(H1A,H1B), C12(H12A,H12B), C13(H13A,H13B), C8(H8A,H8B),
 C17(H17A,H17B), C16(H16A,H16B), C21(H21A,H21B), C20(H20A,H20B)
3.c Idealised Me refined as rotating group:
 C2(H2A,H2B,H2C), C3(H3A,H3B,H3C), C4(H4A,H4B,H4C), C5(H5A,H5B,H5C)
;
_olex2_submission_special_instructions 'No special instructions were received'

loop_
_space_group_symop_operation_xyz
'x, y, z'
'-x, -y, -z'

loop_
_atom_site_label
_atom_site_type_symbol
_atom_site_fract_x
_atom_site_fract_y
_atom_site_fract_z
_atom_site_U_iso_or_equiv
_atom_site_adp_type
_atom_site_occupancy
_atom_site_site_symmetry_order
_atom_site_calc_flag
_atom_site_refinement_flags_posn
_atom_site_refinement_flags_adp
_atom_site_refinement_flags_occupancy
_atom_site_disorder_assembly
_atom_site_disorder_group
Rh1 Rh 0.14026(2) 0.71985(2) 0.49810(2) 0.01181(3) Uani 1 1 d . . . . .
Cl1 Cl -0.12042(6) 0.81990(6) 0.44843(5) 0.02201(10) Uani 1 1 d . . . . .
P1 P 0.13743(5) 0.67656(5) 0.34037(4) 0.01275(8) Uani 1 1 d . . . . .
C9 C 0.3538(3) 0.5272(2) 0.71461(19) 0.0221(4) Uani 1 1 d . . . . .
H9A H 0.434270 0.559551 0.734581 0.027 Uiso 1 1 calc R U . . .
H9B H 0.383515 0.430415 0.753486 0.027 Uiso 1 1 calc R U . . .
C1 C -0.0542(2) 0.69701(19) 0.29162(18) 0.0146(3) Uani 1 1 d . . . . .
H1A H -0.052904 0.697017 0.214163 0.018 Uiso 1 1 calc R U . . .
H1B H -0.091501 0.619970 0.347525 0.018 Uiso 1 1 calc R U . . .
C2 C 0.2250(2) 0.7755(2) 0.20893(19) 0.0207(4) Uani 1 1 d . . . . .
H2A H 0.175053 0.868074 0.179835 0.031 Uiso 1 1 calc R U . . .
H2B H 0.214978 0.748550 0.147941 0.031 Uiso 1 1 calc R U . . .
H2C H 0.331753 0.762816 0.228638 0.031 Uiso 1 1 calc R U . . .
C3 C 0.2310(3) 0.5123(2) 0.3643(2) 0.0221(4) Uani 1 1 d . . . . .
H3A H 0.338915 0.497280 0.381901 0.033 Uiso 1 1 calc R U . . .
H3B H 0.215400 0.503246 0.293334 0.033 Uiso 1 1 calc R U . . .
H3C H 0.188977 0.447914 0.430595 0.033 Uiso 1 1 calc R U . . .
C4 C -0.1453(3) 0.9665(2) 0.1875(3) 0.0293(5) Uani 1 1 d . . . . .
H4A H -0.223119 1.035961 0.192159 0.044 Uiso 1 1 calc R U . . .
H4B H -0.149663 0.974819 0.107846 0.044 Uiso 1 1 calc R U . . .
H4C H -0.046136 0.974389 0.205987 0.044 Uiso 1 1 calc R U . . .
C5 C -0.3440(2) 0.8148(2) 0.2885(2) 0.0193(4) Uani 1 1 d . . . . .
H5A H -0.350848 0.731371 0.355346 0.029 Uiso 1 1 calc R U . . .
H5B H -0.379941 0.818027 0.215854 0.029 Uiso 1 1 calc R U . . .
H5C H -0.406016 0.887140 0.299923 0.029 Uiso 1 1 calc R U . . .
C10 C 0.3408(2) 0.57676(19) 0.58241(17) 0.0150(3) Uani 1 1 d . . . . .
H10 H 0.365539 0.506160 0.557200 0.018 Uiso 1 1 calc R U . . .
C11 C 0.3756(2) 0.69616(19) 0.50137(17) 0.0139(3) Uani 1 1 d . . . . .
H11 H 0.420608 0.694084 0.429456 0.017 Uiso 1 1 calc R U . . .
C12 C 0.4230(2) 0.7926(2) 0.5335(2) 0.0194(4) Uani 1 1 d . . . . .
H12A H 0.419242 0.875310 0.460810 0.023 Uiso 1 1 calc R U . . .
H12B H 0.528700 0.756911 0.566432 0.023 Uiso 1 1 calc R U . . .
C13 C 0.3261(3) 0.8233(2) 0.6224(2) 0.0216(4) Uani 1 1 d . . . . .
H13A H 0.370571 0.761135 0.702940 0.026 Uiso 1 1 calc R U . . .
H13B H 0.327343 0.912599 0.609356 0.026 Uiso 1 1 calc R U . . .
C6 C 0.1628(2) 0.8145(2) 0.61297(18) 0.0173(3) Uani 1 1 d . . . . .
H6 H 0.086179 0.897508 0.593868 0.021 Uiso 1 1 calc R U . . .
C7 C 0.1135(3) 0.7018(2) 0.67931(19) 0.0210(4) Uani 1 1 d . . . . .
H7 H 0.006442 0.717884 0.699314 0.025 Uiso 1 1 calc R U . . .
C8 C 0.2074(3) 0.5705(3) 0.7629(2) 0.0276(5) Uani 1 1 d . . . . .
H8A H 0.146861 0.504197 0.783276 0.033 Uiso 1 1 calc R U . . .
H8B H 0.232245 0.573228 0.836201 0.033 Uiso 1 1 calc R U . . .
B1 B -0.1727(3) 0.8274(2) 0.2795(2) 0.0165(4) Uani 1 1 d . . . . .
Rh2 Rh 0.84470(2) 0.63659(2) 0.93663(2) 0.01149(3) Uani 1 1 d . . . . .
Cl2 Cl 0.92175(5) 0.42033(4) 0.94915(4) 0.01522(8) Uani 1 1 d . . . . .
C19 C 0.6208(2) 0.64709(19) 0.89337(18) 0.0164(3) Uani 1 1 d . . . . .
H19 H 0.602352 0.561889 0.904455 0.020 Uiso 1 1 calc R U . . .
C18 C 0.6908(2) 0.71212(18) 0.78912(17) 0.0147(3) Uani 1 1 d . . . . .
H18 H 0.712625 0.663861 0.740912 0.018 Uiso 1 1 calc R U . . .
C17 C 0.6609(2) 0.86039(18) 0.71670(17) 0.0164(3) Uani 1 1 d . . . . .
H17A H 0.557591 0.900078 0.727316 0.020 Uiso 1 1 calc R U . . .
H17B H 0.668035 0.883024 0.632331 0.020 Uiso 1 1 calc R U . . .
C16 C 0.7743(2) 0.91756(19) 0.75342(18) 0.0183(4) Uani 1 1 d . . . . .
H16A H 0.861117 0.922096 0.703959 0.022 Uiso 1 1 calc R U . . .
H16B H 0.725660 1.007833 0.738906 0.022 Uiso 1 1 calc R U . . .
C15 C 0.8301(2) 0.83714(19) 0.88131(19) 0.0168(3) Uani 1 1 d . . . . .
H15 H 0.923166 0.856288 0.901781 0.020 Uiso 1 1 calc R U . . .
C14 C 0.7380(2) 0.79105(19) 0.97613(18) 0.0169(4) Uani 1 1 d . . . . .
H14 H 0.778218 0.783141 1.051278 0.020 Uiso 1 1 calc R U . . .
C21 C 0.5669(2) 0.8223(2) 0.96166(19) 0.0206(4) Uani 1 1 d . . . . .
H21A H 0.530968 0.905695 0.889740 0.025 Uiso 1 1 calc R U . . .
H21B H 0.524101 0.833319 1.029788 0.025 Uiso 1 1 calc R U . . .
C20 C 0.5120(2) 0.7122(2) 0.9527(2) 0.0213(4) Uani 1 1 d . . . . .
H20A H 0.498548 0.645755 1.032719 0.026 Uiso 1 1 calc R U . . .
H20B H 0.413014 0.749078 0.907743 0.026 Uiso 1 1 calc R U . . .

loop_
_atom_site_aniso_label
_atom_site_aniso_U_11
_atom_site_aniso_U_22
_atom_site_aniso_U_33
_atom_site_aniso_U_23
_atom_site_aniso_U_13
_atom_site_aniso_U_12
Rh1 0.00972(6) 0.01377(7) 0.01452(7) -0.00922(5) -0.00011(5) -0.00122(5)
Cl1 0.01271(19) 0.0290(2) 0.0320(3) -0.0235(2) -0.00357(18) 0.00287(17)
P1 0.0109(2) 0.0145(2) 0.0153(2) -0.00967(17) -0.00075(16) -0.00091(16)
C9 0.0267(11) 0.0196(9) 0.0143(9) -0.0053(7) -0.0034(7) 0.0014(8)
C1 0.0126(8) 0.0170(8) 0.0177(8) -0.0103(7) -0.0006(6) -0.0043(6)
C2 0.0194(9) 0.0274(10) 0.0196(9) -0.0136(8) 0.0037(7) -0.0077(8)
C3 0.0224(10) 0.0209(9) 0.0257(10) -0.0168(9) -0.0061(8) 0.0051(8)
C4 0.0219(11) 0.0160(9) 0.0395(14) -0.0047(9) 0.0045(10) -0.0024(8)
C5 0.0132(8) 0.0236(10) 0.0223(10) -0.0116(8) -0.0005(7) -0.0036(7)
C10 0.0154(8) 0.0141(8) 0.0145(8) -0.0072(7) -0.0006(6) 0.0006(6)
C11 0.0107(7) 0.0159(8) 0.0156(8) -0.0080(7) 0.0001(6) -0.0019(6)
C12 0.0168(9) 0.0202(9) 0.0248(10) -0.0123(8) 0.0000(7) -0.0058(7)
C13 0.0222(10) 0.0235(10) 0.0271(11) -0.0169(9) 0.0024(8) -0.0080(8)
C6 0.0170(8) 0.0201(9) 0.0201(9) -0.0147(8) 0.0001(7) -0.0019(7)
C7 0.0194(9) 0.0286(11) 0.0201(9) -0.0161(9) 0.0062(7) -0.0051(8)
C8 0.0364(13) 0.0297(12) 0.0165(10) -0.0094(9) 0.0076(9) -0.0108(10)
B1 0.0140(9) 0.0150(9) 0.0194(10) -0.0072(8) -0.0011(7) -0.0025(7)
Rh2 0.01207(6) 0.00929(6) 0.01234(6) -0.00474(5) -0.00270(4) -0.00078(4)
Cl2 0.01571(19) 0.01264(18) 0.0180(2) -0.00835(16) -0.00460(15) -0.00036(15)
C19 0.0122(8) 0.0141(8) 0.0206(9) -0.0061(7) -0.0040(6) -0.0020(6)
C18 0.0155(8) 0.0123(8) 0.0161(8) -0.0075(7) -0.0058(6) 0.0006(6)
C17 0.0218(9) 0.0110(8) 0.0146(8) -0.0050(6) -0.0053(7) -0.0012(7)
C16 0.0236(10) 0.0107(8) 0.0181(9) -0.0041(7) -0.0044(7) -0.0037(7)
C15 0.0200(9) 0.0103(7) 0.0208(9) -0.0078(7) -0.0053(7) -0.0021(6)
C14 0.0185(9) 0.0149(8) 0.0168(8) -0.0095(7) -0.0059(7) 0.0034(7)
C21 0.0179(9) 0.0221(10) 0.0198(9) -0.0115(8) -0.0021(7) 0.0042(7)
C20 0.0138(9) 0.0238(10) 0.0207(10) -0.0068(8) -0.0011(7) -0.0007(7)

loop_
_atom_type_symbol
_atom_type_description
_atom_type_scat_dispersion_real
_atom_type_scat_dispersion_imag
_atom_type_scat_source
C C 0.0033 0.0016 'International Tables Vol C Tables 4.2.6.8 and 6.1.1.4'
H H 0.0000 0.0000 'International Tables Vol C Tables 4.2.6.8 and 6.1.1.4'
B B 0.0013 0.0007 'International Tables Vol C Tables 4.2.6.8 and 6.1.1.4'
Cl Cl 0.1484 0.1585 'International Tables Vol C Tables 4.2.6.8 and 6.1.1.4'
P P 0.1023 0.0942 'International Tables Vol C Tables 4.2.6.8 and 6.1.1.4'
Rh Rh -1.1178 0.9187 'International Tables Vol C Tables 4.2.6.8 and 6.1.1.4'

loop_
_geom_angle_atom_site_label_1
_geom_angle_atom_site_label_2
_geom_angle_atom_site_label_3
_geom_angle
_geom_angle_site_symmetry_1
_geom_angle_site_symmetry_3
_geom_angle_publ_flag
P1 Rh1 Cl1 87.130(18) . . ?
C10 Rh1 Cl1 160.34(6) . . ?
C10 Rh1 P1 94.97(5) . . ?
C10 Rh1 C6 89.95(7) . . ?
C10 Rh1 C7 81.50(8) . . ?
C11 Rh1 Cl1 160.52(6) . . ?
C11 Rh1 P1 92.06(5) . . ?
C11 Rh1 C10 39.09(8) . . ?
C11 Rh1 C6 81.73(7) . . ?
C11 Rh1 C7 96.69(8) . . ?
C6 Rh1 Cl1 93.58(5) . . ?
C6 Rh1 P1 163.29(6) . . ?
C7 Rh1 Cl1 90.13(6) . . ?
C7 Rh1 P1 160.91(6) . . ?
C7 Rh1 C6 35.76(8) . . ?
B1 Cl1 Rh1 106.58(6) . . ?
C1 P1 Rh1 110.37(7) . . ?
C1 P1 C2 105.70(10) . . ?
C1 P1 C3 104.37(10) . . ?
C2 P1 Rh1 117.42(7) . . ?
C3 P1 Rh1 116.85(7) . . ?
C3 P1 C2 100.71(11) . . ?
H9A C9 H9B 107.8 . . ?
C10 C9 H9A 109.0 . . ?
C10 C9 H9B 109.0 . . ?
C10 C9 C8 113.06(18) . . ?
C8 C9 H9A 109.0 . . ?
C8 C9 H9B 109.0 . . ?
P1 C1 H1A 108.2 . . ?
P1 C1 H1B 108.2 . . ?
H1A C1 H1B 107.4 . . ?
B1 C1 P1 116.26(13) . . ?
B1 C1 H1A 108.2 . . ?
B1 C1 H1B 108.2 . . ?
P1 C2 H2A 109.5 . . ?
P1 C2 H2B 109.5 . . ?
P1 C2 H2C 109.5 . . ?
H2A C2 H2B 109.5 . . ?
H2A C2 H2C 109.5 . . ?
H2B C2 H2C 109.5 . . ?
P1 C3 H3A 109.5 . . ?
P1 C3 H3B 109.5 . . ?
P1 C3 H3C 109.5 . . ?
H3A C3 H3B 109.5 . . ?
H3A C3 H3C 109.5 . . ?
H3B C3 H3C 109.5 . . ?
H4A C4 H4B 109.5 . . ?
H4A C4 H4C 109.5 . . ?
H4B C4 H4C 109.5 . . ?
B1 C4 H4A 109.5 . . ?
B1 C4 H4B 109.5 . . ?
B1 C4 H4C 109.5 . . ?
H5A C5 H5B 109.5 . . ?
H5A C5 H5C 109.5 . . ?
H5B C5 H5C 109.5 . . ?
B1 C5 H5A 109.5 . . ?
B1 C5 H5B 109.5 . . ?
B1 C5 H5C 109.5 . . ?
Rh1 C10 H10 114.2 . . ?
C9 C10 Rh1 113.75(14) . . ?
C9 C10 H10 114.2 . . ?
C11 C10 Rh1 69.87(11) . . ?
C11 C10 C9 122.98(18) . . ?
C11 C10 H10 114.2 . . ?
Rh1 C11 H11 113.8 . . ?
C10 C11 Rh1 71.04(11) . . ?
C10 C11 H11 113.8 . . ?
C10 C11 C12 125.29(18) . . ?
C12 C11 Rh1 111.21(13) . . ?
C12 C11 H11 113.8 . . ?
C11 C12 H12A 108.7 . . ?
C11 C12 H12B 108.7 . . ?
C11 C12 C13 114.41(17) . . ?
H12A C12 H12B 107.6 . . ?
C13 C12 H12A 108.7 . . ?
C13 C12 H12B 108.7 . . ?
C12 C13 H13A 109.0 . . ?
C12 C13 H13B 109.0 . . ?
H13A C13 H13B 107.8 . . ?
C6 C13 C12 112.74(17) . . ?
C6 C13 H13A 109.0 . . ?
C6 C13 H13B 109.0 . . ?
Rh1 C6 H6 114.8 . . ?
C13 C6 Rh1 110.34(13) . . ?
C13 C6 H6 114.8 . . ?
C7 C6 Rh1 71.69(12) . . ?
C7 C6 C13 122.8(2) . . ?
C7 C6 H6 114.8 . . ?
Rh1 C7 H7 113.9 . . ?
C6 C7 Rh1 72.55(12) . . ?
C6 C7 H7 113.9 . . ?
C6 C7 C8 127.0(2) . . ?
C8 C7 Rh1 106.96(14) . . ?
C8 C7 H7 113.9 . . ?
C9 C8 H8A 108.7 . . ?
C9 C8 H8B 108.7 . . ?
C7 C8 C9 114.22(19) . . ?
C7 C8 H8A 108.7 . . ?
C7 C8 H8B 108.7 . . ?
H8A C8 H8B 107.6 . . ?
C1 B1 Cl1 99.88(13) . . ?
C4 B1 Cl1 102.32(16) . . ?
C4 B1 C1 118.62(19) . . ?
C4 B1 C5 115.76(18) . . ?
C5 B1 Cl1 102.50(14) . . ?
C5 B1 C1 113.86(17) . . ?
Cl2 Rh2 Cl2 85.579(16) . 2_767 ?
C19 Rh2 Cl2 90.54(6) . . ?
C19 Rh2 Cl2 160.87(6) . 2_767 ?
C19 Rh2 C18 39.12(8) . . ?
C19 Rh2 C15 98.98(8) . . ?
C19 Rh2 C14 81.79(8) . . ?
C18 Rh2 Cl2 94.97(5) . . ?
C18 Rh2 Cl2 159.89(6) . 2_767 ?
C18 Rh2 C14 90.38(7) . . ?
C15 Rh2 Cl2 160.53(6) . . ?
C15 Rh2 Cl2 90.56(6) . 2_767 ?
C15 Rh2 C18 82.23(7) . . ?
C15 Rh2 C14 38.98(8) . . ?
C14 Rh2 Cl2 160.44(6) . . ?
C14 Rh2 Cl2 95.78(5) . 2_767 ?
Rh2 Cl2 Rh2 94.420(16) . 2_767 ?
Rh2 C19 H19 113.7 . . ?
C18 C19 Rh2 70.79(11) . . ?
C18 C19 H19 113.7 . . ?
C18 C19 C20 125.77(18) . . ?
C20 C19 Rh2 111.09(14) . . ?
C20 C19 H19 113.7 . . ?
Rh2 C18 H18 113.8 . . ?
C19 C18 Rh2 70.09(11) . . ?
C19 C18 H18 113.8 . . ?
C19 C18 C17 124.27(18) . . ?
C17 C18 Rh2 113.64(12) . . ?
C17 C18 H18 113.8 . . ?
C18 C17 H17A 109.3 . . ?
C18 C17 H17B 109.3 . . ?
C18 C17 C16 111.51(16) . . ?
H17A C17 H17B 108.0 . . ?
C16 C17 H17A 109.3 . . ?
C16 C17 H17B 109.3 . . ?
C17 C16 H16A 109.1 . . ?
C17 C16 H16B 109.1 . . ?
H16A C16 H16B 107.8 . . ?
C15 C16 C17 112.57(16) . . ?
C15 C16 H16A 109.1 . . ?
C15 C16 H16B 109.1 . . ?
Rh2 C15 H15 114.0 . . ?
C16 C15 Rh2 110.85(13) . . ?
C16 C15 H15 114.0 . . ?
C14 C15 Rh2 71.14(11) . . ?
C14 C15 C16 125.11(18) . . ?
C14 C15 H15 114.0 . . ?
Rh2 C14 H14 114.1 . . ?
C15 C14 Rh2 69.89(11) . . ?
C15 C14 H14 114.1 . . ?
C15 C14 C21 123.54(18) . . ?
C21 C14 Rh2 113.58(14) . . ?
C21 C14 H14 114.1 . . ?
C14 C21 H21A 109.5 . . ?
C14 C21 H21B 109.5 . . ?
C14 C21 C20 110.94(17) . . ?
H21A C21 H21B 108.0 . . ?
C20 C21 H21A 109.5 . . ?
C20 C21 H21B 109.5 . . ?
C19 C20 C21 112.16(18) . . ?
C19 C20 H20A 109.2 . . ?
C19 C20 H20B 109.2 . . ?
C21 C20 H20A 109.2 . . ?
C21 C20 H20B 109.2 . . ?
H20A C20 H20B 107.9 . . ?

loop_
_geom_bond_atom_site_label_1
_geom_bond_atom_site_label_2
_geom_bond_distance
_geom_bond_site_symmetry_2
_geom_bond_publ_flag
Rh1 Cl1 2.3811(5) . ?
Rh1 P1 2.2958(5) . ?
Rh1 C10 2.1226(19) . ?
Rh1 C11 2.1072(18) . ?
Rh1 C6 2.248(2) . ?
Rh1 C7 2.237(2) . ?
Cl1 B1 2.190(2) . ?
P1 C1 1.8117(19) . ?
P1 C2 1.831(2) . ?
P1 C3 1.821(2) . ?
C9 H9A 0.9900 . ?
C9 H9B 0.9900 . ?
C9 C10 1.518(3) . ?
C9 C8 1.532(3) . ?
C1 H1A 0.9900 . ?
C1 H1B 0.9900 . ?
C1 B1 1.617(3) . ?
C2 H2A 0.9800 . ?
C2 H2B 0.9800 . ?
C2 H2C 0.9800 . ?
C3 H3A 0.9800 . ?
C3 H3B 0.9800 . ?
C3 H3C 0.9800 . ?
C4 H4A 0.9800 . ?
C4 H4B 0.9800 . ?
C4 H4C 0.9800 . ?
C4 B1 1.594(3) . ?
C5 H5A 0.9800 . ?
C5 H5B 0.9800 . ?
C5 H5C 0.9800 . ?
C5 B1 1.601(3) . ?
C10 H10 1.0000 . ?
C10 C11 1.415(3) . ?
C11 H11 1.0000 . ?
C11 C12 1.518(3) . ?
C12 H12A 0.9900 . ?
C12 H12B 0.9900 . ?
C12 C13 1.535(3) . ?
C13 H13A 0.9900 . ?
C13 H13B 0.9900 . ?
C13 C6 1.533(3) . ?
C6 H6 1.0000 . ?
C6 C7 1.377(3) . ?
C7 H7 1.0000 . ?
C7 C8 1.502(3) . ?
C8 H8A 0.9900 . ?
C8 H8B 0.9900 . ?
Rh2 Cl2 2.4188(5) . ?
Rh2 Cl2 2.4239(5) 2_767 ?
Rh2 C19 2.1048(19) . ?
Rh2 C18 2.1139(18) . ?
Rh2 C15 2.1095(19) . ?
Rh2 C14 2.1258(19) . ?
C19 H19 1.0000 . ?
C19 C18 1.412(3) . ?
C19 C20 1.510(3) . ?
C18 H18 1.0000 . ?
C18 C17 1.524(3) . ?
C17 H17A 0.9900 . ?
C17 H17B 0.9900 . ?
C17 C16 1.545(3) . ?
C16 H16A 0.9900 . ?
C16 H16B 0.9900 . ?
C16 C15 1.510(3) . ?
C15 H15 1.0000 . ?
C15 C14 1.413(3) . ?
C14 H14 1.0000 . ?
C14 C21 1.525(3) . ?
C21 H21A 0.9900 . ?
C21 H21B 0.9900 . ?
C21 C20 1.541(3) . ?
C20 H20A 0.9900 . ?
C20 H20B 0.9900 . ?

loop_
_geom_torsion_atom_site_label_1
_geom_torsion_atom_site_label_2
_geom_torsion_atom_site_label_3
_geom_torsion_atom_site_label_4
_geom_torsion
_geom_torsion_site_symmetry_1
_geom_torsion_site_symmetry_2
_geom_torsion_site_symmetry_3
_geom_torsion_site_symmetry_4
_geom_torsion_publ_flag
Rh1 P1 C1 B1 45.73(16) . . . . ?
Rh1 C10 C11 C12 103.03(19) . . . . ?
Rh1 C11 C12 C13 34.9(2) . . . . ?
Rh1 C6 C7 C8 98.4(2) . . . . ?
Rh1 C7 C8 C9 35.4(2) . . . . ?
P1 C1 B1 Cl1 -47.82(16) . . . . ?
P1 C1 B1 C4 62.2(2) . . . . ?
P1 C1 B1 C5 -156.32(15) . . . . ?
C9 C10 C11 Rh1 -105.87(19) . . . . ?
C9 C10 C11 C12 -2.8(3) . . . . ?
C2 P1 C1 B1 -82.19(17) . . . . ?
C3 P1 C1 B1 172.06(16) . . . . ?
C10 C9 C8 C7 -32.1(3) . . . . ?
C10 C11 C12 C13 -46.4(3) . . . . ?
C11 C12 C13 C6 -30.5(3) . . . . ?
C12 C13 C6 Rh1 11.7(2) . . . . ?
C12 C13 C6 C7 92.5(3) . . . . ?
C13 C6 C7 Rh1 -102.85(19) . . . . ?
C13 C6 C7 C8 -4.5(3) . . . . ?
C6 C7 C8 C9 -45.2(3) . . . . ?
C8 C9 C10 Rh1 11.1(2) . . . . ?
C8 C9 C10 C11 91.7(3) . . . . ?
Rh2 C19 C18 C17 -105.62(18) . . . . ?
Rh2 C19 C20 C21 35.3(2) . . . . ?
Rh2 C18 C17 C16 11.7(2) . . . . ?
Rh2 C15 C14 C21 -105.57(19) . . . . ?
Rh2 C14 C21 C20 14.5(2) . . . . ?
C19 C18 C17 C16 93.0(2) . . . . ?
C18 C19 C20 C21 -45.7(3) . . . . ?
C18 C17 C16 C15 -29.5(2) . . . . ?
C17 C16 C15 Rh2 33.5(2) . . . . ?
C17 C16 C15 C14 -47.6(3) . . . . ?
C16 C15 C14 Rh2 102.68(18) . . . . ?
C16 C15 C14 C21 -2.9(3) . . . . ?
C15 C14 C21 C20 95.3(2) . . . . ?
C14 C21 C20 C19 -32.4(2) . . . . ?
C20 C19 C18 Rh2 102.63(19) . . . . ?
C20 C19 C18 C17 -3.0(3) . . . . ?

loop_
_twin_individual_id
_twin_individual_mass_fraction_refined
1 0.8795(3)
2 0.1205(3)
